data_7050149
loop_
_publ_author_name
'Bond, Andrew D.'

_publ_section_title
;
 On the crystal structures and melting point alternation of the n-alkyl
 carboxylic acids
;
_journal_coden_ASTM NJCHE5
_journal_issue 1
_journal_name_full 'New Journal of Chemistry'
_journal_page_first 104
_journal_page_last 114
_journal_paper_doi 10.1039/b307208h
_journal_volume 28
_journal_year 2004
_chemical_formula_moiety 'C9 H18 O2'
_chemical_formula_sum 'C9 H18 O2'
_chemical_formula_weight 158.23
_chemical_melting_point 285
_chemical_name_common 'nonanoic acid'
_chemical_name_systematic 'nonanoic acid'
_space_group_IT_number 14
_symmetry_cell_setting monoclinic
_symmetry_space_group_name_Hall '-P 2ybc'
_symmetry_space_group_name_H-M 'P 1 21/c 1'
_atom_sites_solution_hydrogens geom
_atom_sites_solution_primary direct
_atom_sites_solution_secondary difmap
_cell_angle_alpha 90.00
_cell_angle_beta 93.778(7)
_cell_angle_gamma 90.00
_cell_formula_units_Z 4
_cell_length_a 21.1130(3)
_cell_length_b 4.9188(6)
_cell_length_c 10.1177(7)
_cell_measurement_reflns_used 4888
_cell_measurement_temperature 270(2)
_cell_measurement_theta_max 27.48
_cell_measurement_theta_min 2.91
_cell_volume 1048.45(15)
_computing_cell_refinement 'HKL Scalepack (Otwinowski & Minor, 1997)'
_computing_data_collection 'Collect (Nonius, 1998)'
_computing_data_reduction
;
HKL Denzo and Scalepack (Otwinowski & Minor, 1997)
;
_computing_publication_material 'SHELXTL v6.12 (Bruker AXS, 2001)'
_computing_structure_refinement 'SHELXTL v6.12 (Bruker AXS, 2001)'
_computing_structure_solution 'SIR-92 (Altomare et al., 1994)'
_diffrn_ambient_temperature 270(2)
_diffrn_measured_fraction_theta_full 0.868
_diffrn_measured_fraction_theta_max 0.868
_diffrn_measurement_device_type 'Nonius KappaCCD'
_diffrn_measurement_method 'Thin slice \w and \f scans'
_diffrn_radiation_monochromator graphite
_diffrn_radiation_source 'fine-focus sealed tube'
_diffrn_radiation_type MoK\a
_diffrn_radiation_wavelength 0.7107
_diffrn_reflns_av_R_equivalents 0.0595
_diffrn_reflns_av_sigmaI/netI 0.0545
_diffrn_reflns_limit_h_max 21
_diffrn_reflns_limit_h_min -21
_diffrn_reflns_limit_k_max 5
_diffrn_reflns_limit_k_min -5
_diffrn_reflns_limit_l_max 11
_diffrn_reflns_limit_l_min -10
_diffrn_reflns_number 4082
_diffrn_reflns_theta_full 23.37
_diffrn_reflns_theta_max 23.37
_diffrn_reflns_theta_min 3.87
_diffrn_standards_number 0
_exptl_absorpt_coefficient_mu 0.069
_exptl_absorpt_correction_T_max 0.980
_exptl_absorpt_correction_T_min 0.729
_exptl_absorpt_correction_type multi-scan
_exptl_absorpt_process_details 'Sortav Blessing (1995)'
_exptl_crystal_colour colourless
_exptl_crystal_density_diffrn 1.002
_exptl_crystal_density_method 'not measured'
_exptl_crystal_description cylinder
_exptl_crystal_F_000 352
_exptl_crystal_size_length 0.35
_exptl_crystal_size_rad 0.15
_refine_diff_density_max 0.109
_refine_diff_density_min -0.081
_refine_diff_density_rms 0.020
_refine_ls_extinction_method none
_refine_ls_goodness_of_fit_ref 1.095
_refine_ls_hydrogen_treatment mixed
_refine_ls_matrix_type full
_refine_ls_number_parameters 105
_refine_ls_number_reflns 1334
_refine_ls_number_restraints 8
_refine_ls_restrained_S_all 1.101
_refine_ls_R_factor_all 0.1142
_refine_ls_R_factor_gt 0.0719
_refine_ls_shift/su_max 0.000
_refine_ls_shift/su_mean 0.000
_refine_ls_structure_factor_coef Fsqd
_refine_ls_weighting_details 'calc w=1/[\s^2^(Fo^2^)+(0.1100P)^2^+0.1230P] where P=(Fo^2^+2Fc^2^)/3'
_refine_ls_weighting_scheme calc
_refine_ls_wR_factor_gt 0.1874
_refine_ls_wR_factor_ref 0.2205
_reflns_number_gt 842
_reflns_number_total 1334
_reflns_threshold_expression I>2\s(I)
_cod_data_source_file b307208h.txt
_cod_data_source_block C9
_cod_original_sg_symbol_H-M P21/c
_cod_database_code 7050149

loop_
_symmetry_equiv_pos_as_xyz
'x, y, z'
'-x, y+1/2, -z+1/2'
'-x, -y, -z'
'x, -y-1/2, z-1/2'

loop_
_atom_site_label
_atom_site_type_symbol
_atom_site_fract_x
_atom_site_fract_y
_atom_site_fract_z
_atom_site_U_iso_or_equiv
_atom_site_adp_type
_atom_site_occupancy
_atom_site_symmetry_multiplicity
_atom_site_calc_flag
_atom_site_refinement_flags
_atom_site_disorder_assembly
_atom_site_disorder_group
O1 O 0.00691(13) 0.7614(5) 0.8822(2) 0.1167(10) Uani 1 1 d D . .
H1 H -0.0192(14) 0.710(7) 0.940(3) 0.140 Uiso 1 1 d D . .
O2 O 0.06846(10) 0.4067(5) 0.9352(2) 0.1152(9) Uani 1 1 d . . .
C1 C 0.05612(16) 0.6130(7) 0.8678(3) 0.0981(10) Uani 1 1 d . . .
C2 C 0.09727(17) 0.7051(7) 0.7638(3) 0.1153(11) Uani 1 1 d D . .
H2A H 0.1140 0.8827 0.7892 0.138 Uiso 1 1 calc R . .
H2B H 0.0708 0.7288 0.6826 0.138 Uiso 1 1 calc R . .
C3 C 0.15169(16) 0.5289(7) 0.7339(3) 0.1143(11) Uani 1 1 d D . .
H3A H 0.1782 0.5032 0.8149 0.137 Uiso 1 1 calc R . .
H3B H 0.1352 0.3520 0.7066 0.137 Uiso 1 1 calc R . .
C4 C 0.19201(18) 0.6303(8) 0.6307(4) 0.1300(13) Uani 1 1 d D . .
H4A H 0.1651 0.6553 0.5502 0.156 Uiso 1 1 calc R . .
H4B H 0.2075 0.8085 0.6581 0.156 Uiso 1 1 calc R . .
C5 C 0.24678(18) 0.4676(8) 0.5973(4) 0.1369(13) Uani 1 1 d D . .
H5A H 0.2311 0.2903 0.5689 0.164 Uiso 1 1 calc R . .
H5B H 0.2732 0.4403 0.6782 0.164 Uiso 1 1 calc R . .
C6 C 0.2879(2) 0.5672(10) 0.4962(4) 0.1569(16) Uani 1 1 d D . .
H6A H 0.2614 0.5900 0.4150 0.188 Uiso 1 1 calc R . .
H6B H 0.3023 0.7471 0.5236 0.188 Uiso 1 1 calc R . .
C7 C 0.3432(2) 0.4156(12) 0.4633(5) 0.1742(19) Uani 1 1 d D . .
H7A H 0.3288 0.2369 0.4341 0.209 Uiso 1 1 calc R . .
H7B H 0.3694 0.3897 0.5448 0.209 Uiso 1 1 calc R . .
C8 C 0.3844(3) 0.5186(14) 0.3646(7) 0.225(3) Uani 1 1 d D . .
H8A H 0.3585 0.5452 0.2828 0.270 Uiso 1 1 calc R . .
H8B H 0.3995 0.6963 0.3938 0.270 Uiso 1 1 calc R . .
C9 C 0.4384(3) 0.3603(16) 0.3345(8) 0.283(4) Uani 1 1 d D . .
H9A H 0.4624 0.4569 0.2724 0.424 Uiso 1 1 calc R . .
H9B H 0.4245 0.1897 0.2968 0.424 Uiso 1 1 calc R . .
H9C H 0.4645 0.3279 0.4143 0.424 Uiso 1 1 calc R . .

loop_
_atom_site_aniso_label
_atom_site_aniso_U_11
_atom_site_aniso_U_22
_atom_site_aniso_U_33
_atom_site_aniso_U_23
_atom_site_aniso_U_13
_atom_site_aniso_U_12
O1 0.139(2) 0.0984(18) 0.1146(18) 0.0171(12) 0.0214(13) 0.0083(15)
O2 0.1335(18) 0.0966(16) 0.1160(16) 0.0239(13) 0.0101(12) 0.0052(13)
C1 0.111(2) 0.086(2) 0.096(2) -0.0030(17) 0.0027(17) -0.007(2)
C2 0.132(3) 0.099(2) 0.116(2) 0.0173(18) 0.017(2) -0.002(2)
C3 0.123(2) 0.106(2) 0.114(2) 0.0075(19) 0.0093(19) -0.013(2)
C4 0.136(3) 0.130(3) 0.127(3) 0.021(2) 0.027(2) 0.005(3)
C5 0.135(3) 0.132(3) 0.145(3) 0.010(2) 0.022(2) -0.006(3)
C6 0.145(3) 0.172(4) 0.159(3) 0.020(3) 0.046(3) 0.004(3)
C7 0.149(4) 0.190(5) 0.188(4) 0.004(4) 0.049(3) -0.002(4)
C8 0.181(5) 0.244(7) 0.262(6) 0.011(6) 0.098(5) 0.018(5)
C9 0.198(6) 0.318(10) 0.344(10) -0.056(9) 0.109(6) -0.018(8)

loop_
_atom_type_symbol
_atom_type_description
_atom_type_scat_dispersion_real
_atom_type_scat_dispersion_imag
_atom_type_scat_source
C C 0.0033 0.0016 'International Tables Vol C Tables 4.2.6.8 and 6.1.1.4'
H H 0.0000 0.0000 'International Tables Vol C Tables 4.2.6.8 and 6.1.1.4'
O O 0.0106 0.0060 'International Tables Vol C Tables 4.2.6.8 and 6.1.1.4'

loop_
_geom_angle_atom_site_label_1
_geom_angle_atom_site_label_2
_geom_angle_atom_site_label_3
_geom_angle
_geom_angle_site_symmetry_1
_geom_angle_site_symmetry_3
_geom_angle_publ_flag
C1 O1 H1 118(2) . . ?
O2 C1 O1 123.0(3) . . ?
O2 C1 C2 122.0(3) . . ?
O1 C1 C2 115.0(3) . . ?
C1 C2 C3 117.7(3) . . ?
C1 C2 H2A 107.9 . . ?
C3 C2 H2A 107.9 . . ?
C1 C2 H2B 107.9 . . ?
C3 C2 H2B 107.9 . . ?
H2A C2 H2B 107.2 . . ?
C4 C3 C2 115.9(3) . . ?
C4 C3 H3A 108.3 . . ?
C2 C3 H3A 108.3 . . ?
C4 C3 H3B 108.3 . . ?
C2 C3 H3B 108.3 . . ?
H3A C3 H3B 107.4 . . ?
C5 C4 C3 118.7(3) . . ?
C5 C4 H4A 107.6 . . ?
C3 C4 H4A 107.6 . . ?
C5 C4 H4B 107.6 . . ?
C3 C4 H4B 107.6 . . ?
H4A C4 H4B 107.1 . . ?
C4 C5 C6 119.4(4) . . ?
C4 C5 H5A 107.5 . . ?
C6 C5 H5A 107.5 . . ?
C4 C5 H5B 107.5 . . ?
C6 C5 H5B 107.5 . . ?
H5A C5 H5B 107.0 . . ?
C7 C6 C5 120.9(4) . . ?
C7 C6 H6A 107.1 . . ?
C5 C6 H6A 107.1 . . ?
C7 C6 H6B 107.1 . . ?
C5 C6 H6B 107.1 . . ?
H6A C6 H6B 106.8 . . ?
C6 C7 C8 120.5(5) . . ?
C6 C7 H7A 107.2 . . ?
C8 C7 H7A 107.2 . . ?
C6 C7 H7B 107.2 . . ?
C8 C7 H7B 107.2 . . ?
H7A C7 H7B 106.8 . . ?
C9 C8 C7 118.5(6) . . ?
C9 C8 H8A 107.7 . . ?
C7 C8 H8A 107.7 . . ?
C9 C8 H8B 107.7 . . ?
C7 C8 H8B 107.7 . . ?
H8A C8 H8B 107.1 . . ?
C8 C9 H9A 109.5 . . ?
C8 C9 H9B 109.5 . . ?
H9A C9 H9B 109.5 . . ?
C8 C9 H9C 109.5 . . ?
H9A C9 H9C 109.5 . . ?
H9B C9 H9C 109.5 . . ?

loop_
_geom_bond_atom_site_label_1
_geom_bond_atom_site_label_2
_geom_bond_distance
_geom_bond_site_symmetry_2
_geom_bond_publ_flag
O1 C1 1.286(4) . ?
O1 H1 0.87(2) . ?
O2 C1 1.241(4) . ?
C1 C2 1.479(4) . ?
C2 C3 1.486(4) . ?
C2 H2A 0.9700 . ?
C2 H2B 0.9700 . ?
C3 C4 1.476(4) . ?
C3 H3A 0.9700 . ?
C3 H3B 0.9700 . ?
C4 C5 1.464(4) . ?
C4 H4A 0.9700 . ?
C4 H4B 0.9700 . ?
C5 C6 1.468(5) . ?
C5 H5A 0.9700 . ?
C5 H5B 0.9700 . ?
C6 C7 1.443(5) . ?
C6 H6A 0.9700 . ?
C6 H6B 0.9700 . ?
C7 C8 1.457(6) . ?
C7 H7A 0.9700 . ?
C7 H7B 0.9700 . ?
C8 C9 1.430(6) . ?
C8 H8A 0.9700 . ?
C8 H8B 0.9700 . ?
C9 H9A 0.9600 . ?
C9 H9B 0.9600 . ?
C9 H9C 0.9600 . ?

loop_
_geom_torsion_atom_site_label_1
_geom_torsion_atom_site_label_2
_geom_torsion_atom_site_label_3
_geom_torsion_atom_site_label_4
_geom_torsion
_geom_torsion_site_symmetry_1
_geom_torsion_site_symmetry_2
_geom_torsion_site_symmetry_3
_geom_torsion_site_symmetry_4
_geom_torsion_publ_flag
O2 C1 C2 C3 5.1(5) . . . . ?
O1 C1 C2 C3 -174.6(3) . . . . ?
C1 C2 C3 C4 -179.2(3) . . . . ?
C2 C3 C4 C5 179.5(3) . . . . ?
C3 C4 C5 C6 -179.2(3) . . . . ?
C4 C5 C6 C7 178.4(4) . . . . ?
C5 C6 C7 C8 -178.9(5) . . . . ?
C6 C7 C8 C9 -179.5(5) . . . . ?

loop_
_cod_related_entry_id
_cod_related_entry_database
_cod_related_entry_code
1 ChemSpider 7866
